data_4337234
loop_
_publ_author_name
'Kitani, Naoki'
'Kuwamura, Naoto'
'Tsuji, Takaaki'
'Tsuge, Kiyoshi'
'Konno, Takumi'

_publ_section_title
;
 Water-Molecule-Driven Vapochromic Behavior of a Mononuclear Platinum(II)
 System with Mixed Bipyridine and Thioglucose.
;
_journal_issue 4
_journal_name_full 'Inorganic chemistry'
_journal_page_first 1949
_journal_page_last 1951
_journal_paper_doi 10.1021/ic402887f
_journal_volume 53
_journal_year 2014
_chemical_absolute_configuration rmad
_chemical_formula_moiety 'C22 H30 N2 O10 Pt S2, 2(O)''
_chemical_formula_sum 'C22 H30 N2 O12 Pt S2'
_chemical_formula_weight 773.69
_chemical_name_systematic
;
 ?
;
_space_group_IT_number 4
_symmetry_cell_setting monoclinic
_symmetry_Int_Tables_number 4
_symmetry_space_group_name_Hall 'P 2yb'
_symmetry_space_group_name_H-M 'P 1 21 1'
_atom_sites_solution_hydrogens geom
_atom_sites_solution_primary direct
_atom_sites_solution_secondary difmap
_audit_creation_method SHELXL-97
_cell_angle_alpha 90.00
_cell_angle_beta 108.9020(10)
_cell_angle_gamma 90.00
_cell_formula_units_Z 2
_cell_length_a 15.0673(4)
_cell_length_b 5.2744(2)
_cell_length_c 17.5437(5)
_cell_measurement_reflns_used 11430
_cell_measurement_temperature 200(2)
_cell_measurement_theta_max 27.4
_cell_measurement_theta_min 3.1
_cell_volume 1319.03(7)
_computing_cell_refinement PROCESS-AUTO
_computing_data_collection PROCESS-AUTO
_computing_data_reduction CrystalStructure
_computing_molecular_graphics 'Yadokari-XG 2009 (Wakita Nemoto et al., 2009)'
_computing_publication_material 'Yadokari-XG 2009 (Wakita,Nemoto et al., 2009)'
_computing_structure_refinement 'SHELXL-97 (Sheldrick, 1997)'
_computing_structure_solution SHELXS97
_diffrn_ambient_temperature 200(2)
_diffrn_detector_area_resol_mean 10.00
_diffrn_measured_fraction_theta_full 0.991
_diffrn_measured_fraction_theta_max 0.991
_diffrn_measurement_device_type 'Rigaku R-AXIS RAPID'
_diffrn_measurement_method \w
_diffrn_radiation_monochromator graphite
_diffrn_radiation_source 'fine-focus sealed tube'
_diffrn_radiation_type MoK\a
_diffrn_radiation_wavelength 0.71075
_diffrn_reflns_av_R_equivalents 0.0532
_diffrn_reflns_av_sigmaI/netI 0.0925
_diffrn_reflns_limit_h_max 18
_diffrn_reflns_limit_h_min -19
_diffrn_reflns_limit_k_max 6
_diffrn_reflns_limit_k_min -6
_diffrn_reflns_limit_l_max 22
_diffrn_reflns_limit_l_min -21
_diffrn_reflns_number 12926
_diffrn_reflns_theta_full 27.44
_diffrn_reflns_theta_max 27.44
_diffrn_reflns_theta_min 3.11
_exptl_absorpt_coefficient_mu 5.544
_exptl_absorpt_correction_T_max 0.341
_exptl_absorpt_correction_T_min 0.218
_exptl_absorpt_correction_type multi-scan
_exptl_absorpt_process_details 'ABSCOR (Rigaku, 1995)'
_exptl_crystal_colour orange
_exptl_crystal_density_diffrn 1.948
_exptl_crystal_density_method 'not measured'
_exptl_crystal_description fiber
_exptl_crystal_F_000 764
_exptl_crystal_size_max 0.3
_exptl_crystal_size_mid 0.025
_exptl_crystal_size_min 0.01
_refine_diff_density_max 1.341
_refine_diff_density_min -2.349
_refine_diff_density_rms 0.192
_refine_ls_abs_structure_details 'Flack H D (1983), Acta Cryst. A39, 876-881'
_refine_ls_abs_structure_Flack -0.024(8)
_refine_ls_extinction_method none
_refine_ls_goodness_of_fit_ref 1.084
_refine_ls_hydrogen_treatment refall
_refine_ls_matrix_type full
_refine_ls_number_parameters 354
_refine_ls_number_reflns 5952
_refine_ls_number_restraints 1
_refine_ls_restrained_S_all 1.084
_refine_ls_R_factor_all 0.0509
_refine_ls_R_factor_gt 0.0375
_refine_ls_shift/su_max 0.001
_refine_ls_shift/su_mean 0.000
_refine_ls_structure_factor_coef Fsqd
_refine_ls_weighting_details 'calc w=1/[\s^2^(Fo^2^)+(0.0000P)^2^+0.6488P] where P=(Fo^2^+2Fc^2^)/3'
_refine_ls_weighting_scheme calc
_refine_ls_wR_factor_gt 0.0689
_refine_ls_wR_factor_ref 0.0821
_reflns_number_gt 5153
_reflns_number_total 5952
_reflns_threshold_expression >2sigma(I)
_cod_data_source_file ic402887f_si_002.cif
_cod_data_source_block Konno1
_cod_original_sg_symbol_H-M 'P 21'
_cod_database_code 4337234

loop_
_symmetry_equiv_pos_as_xyz
'x, y, z'
'-x, y+1/2, -z'

loop_
_atom_site_label
_atom_site_type_symbol
_atom_site_fract_x
_atom_site_fract_y
_atom_site_fract_z
_atom_site_U_iso_or_equiv
_atom_site_adp_type
_atom_site_occupancy
_atom_site_symmetry_multiplicity
_atom_site_calc_flag
_atom_site_refinement_flags
Pt1 Pt 0.758262(14) 0.51625(8) 0.378629(13) 0.01586(8) Uani 1 1 d .
S1 S 0.64206(13) 0.3818(4) 0.26523(11) 0.0188(4) Uani 1 1 d .
S2 S 0.80344(12) 0.8382(4) 0.31175(11) 0.0191(4) Uani 1 1 d .
O1 O 0.5758(3) 0.6034(10) 0.0870(3) 0.0267(14) Uani 1 1 d .
H1 H 0.6133 0.4819 0.1029 0.040 Uiso 1 1 calc R
O2 O 0.3884(3) 0.7928(12) 0.0211(3) 0.0340(15) Uani 1 1 d .
H2 H 0.4015 0.6518 0.0052 0.051 Uiso 1 1 calc R
O3 O 0.3259(4) 1.0943(11) 0.1290(4) 0.0423(19) Uani 1 1 d .
H3 H 0.3380 1.1929 0.1687 0.063 Uiso 1 1 calc R
O4 O 0.4968(3) 0.6626(10) 0.2659(3) 0.0227(12) Uani 1 1 d .
O5 O 0.4166(4) 0.9194(11) 0.3768(3) 0.0314(15) Uani 1 1 d .
H4 H 0.4432 1.0614 0.3838 0.047 Uiso 1 1 calc R
O6 O 0.6924(3) 1.0199(18) 0.1363(3) 0.0207(9) Uani 1 1 d .
H5 H 0.6824 1.1235 0.1689 0.031 Uiso 1 1 calc R
O7 O 0.7913(3) 1.1302(11) 0.0306(3) 0.0252(14) Uani 1 1 d .
H6 H 0.7343 1.1689 0.0186 0.038 Uiso 1 1 calc R
O8 O 0.9307(3) 0.7882(11) 0.0258(3) 0.0273(13) Uani 1 1 d .
H7 H 0.9876 0.7501 0.0365 0.041 Uiso 1 1 calc R
O9 O 0.9156(3) 0.6809(10) 0.2308(3) 0.0211(12) Uani 1 1 d .
O10 O 1.1027(3) 0.7156(12) 0.2118(3) 0.0313(14) Uani 1 1 d .
H8 H 1.0961 0.8313 0.1775 0.047 Uiso 1 1 calc R
N1 N 0.8558(3) 0.6141(11) 0.4892(3) 0.0141(13) Uani 1 1 d .
N2 N 0.7299(4) 0.2435(12) 0.4536(4) 0.0178(14) Uani 1 1 d .
C1 C 0.5658(5) 0.6485(15) 0.2239(4) 0.0199(17) Uani 1 1 d .
H9 H 0.6034 0.8084 0.2329 0.024 Uiso 1 1 calc R
C2 C 0.5137(5) 0.6144(14) 0.1339(4) 0.0174(16) Uani 1 1 d .
H10 H 0.4772 0.4527 0.1261 0.021 Uiso 1 1 calc R
C3 C 0.4454(5) 0.8329(16) 0.1021(4) 0.0228(17) Uani 1 1 d .
H11 H 0.4818 0.9934 0.1053 0.027 Uiso 1 1 calc R
C4 C 0.3788(6) 0.8631(17) 0.1527(5) 0.0247(19) Uani 1 1 d .
H12 H 0.3352 0.7150 0.1434 0.030 Uiso 1 1 calc R
C5 C 0.4357(5) 0.8836(16) 0.2431(4) 0.0208(17) Uani 1 1 d .
H13 H 0.4739 1.0426 0.2537 0.025 Uiso 1 1 calc R
C6 C 0.3711(5) 0.8789(17) 0.2933(5) 0.0253(19) Uani 1 1 d .
H14 H 0.3224 1.0109 0.2730 0.030 Uiso 1 1 calc R
H15 H 0.3389 0.7126 0.2860 0.030 Uiso 1 1 calc R
C7 C 0.8179(5) 0.7398(14) 0.2182(5) 0.0197(17) Uani 1 1 d .
H16 H 0.7774 0.5894 0.1958 0.024 Uiso 1 1 calc R
C8 C 0.7895(4) 0.9682(16) 0.1587(4) 0.017(2) Uani 1 1 d .
H17 H 0.8253 1.1219 0.1849 0.020 Uiso 1 1 calc R
C9 C 0.8098(5) 0.9145(15) 0.0801(4) 0.0194(17) Uani 1 1 d .
H18 H 0.7691 0.7717 0.0511 0.023 Uiso 1 1 calc R
C10 C 0.9116(5) 0.8403(15) 0.0994(4) 0.0196(17) Uani 1 1 d .
H19 H 0.9514 0.9868 0.1268 0.023 Uiso 1 1 calc R
C11 C 0.9336(5) 0.6143(15) 0.1574(5) 0.0217(17) Uani 1 1 d .
H20 H 0.8908 0.4717 0.1313 0.026 Uiso 1 1 calc R
C12 C 1.0350(4) 0.519(3) 0.1792(4) 0.0262(15) Uani 1 1 d .
H21 H 1.0449 0.3807 0.2191 0.031 Uiso 1 1 calc R
H22 H 1.0451 0.4492 0.1303 0.031 Uiso 1 1 calc R
C13 C 0.9158(4) 0.8150(15) 0.5029(4) 0.0159(16) Uani 1 1 d .
H23 H 0.9131 0.9270 0.4598 0.019 Uiso 1 1 calc R
C14 C 0.9810(5) 0.8603(16) 0.5787(4) 0.0233(18) Uani 1 1 d .
H24 H 1.0224 1.0012 0.5877 0.028 Uiso 1 1 calc R
C15 C 0.9837(5) 0.6953(16) 0.6398(5) 0.0247(18) Uani 1 1 d .
H25 H 1.0296 0.7173 0.6913 0.030 Uiso 1 1 calc R
C16 C 0.9204(4) 0.497(3) 0.6275(4) 0.0211(16) Uani 1 1 d .
H26 H 0.9210 0.3865 0.6703 0.025 Uiso 1 1 calc R
C17 C 0.8558(4) 0.4650(16) 0.5510(4) 0.017(2) Uani 1 1 d .
C18 C 0.7839(5) 0.2631(15) 0.5331(4) 0.0179(16) Uani 1 1 d .
C19 C 0.7729(5) 0.0986(14) 0.5905(4) 0.0212(18) Uani 1 1 d .
H27 H 0.8104 0.1170 0.6453 0.025 Uiso 1 1 calc R
C20 C 0.7073(5) -0.0920(15) 0.5680(5) 0.0223(17) Uani 1 1 d .
H28 H 0.6989 -0.2060 0.6071 0.027 Uiso 1 1 calc R
C21 C 0.6534(5) -0.1155(15) 0.4873(5) 0.0238(18) Uani 1 1 d .
H29 H 0.6084 -0.2475 0.4700 0.029 Uiso 1 1 calc R
C22 C 0.6668(4) 0.0588(16) 0.4323(4) 0.018(2) Uani 1 1 d .
H30 H 0.6293 0.0448 0.3773 0.021 Uiso 1 1 calc R
O11 O 0.4931(4) 0.4257(10) 0.4065(3) 0.0317(15) Uani 1 1 d .
O12 O 0.1237(4) 0.8626(12) 0.0635(3) 0.0337(14) Uani 1 1 d .

loop_
_atom_site_aniso_label
_atom_site_aniso_U_11
_atom_site_aniso_U_22
_atom_site_aniso_U_33
_atom_site_aniso_U_23
_atom_site_aniso_U_13
_atom_site_aniso_U_12
Pt1 0.01726(13) 0.01557(13) 0.01521(12) 0.0009(2) 0.00591(8) 0.0004(2)
S1 0.0219(10) 0.0185(10) 0.0147(9) 0.0000(8) 0.0041(7) -0.0005(8)
S2 0.0230(9) 0.0196(10) 0.0173(10) 0.0001(8) 0.0103(7) -0.0025(8)
O1 0.030(3) 0.032(4) 0.022(3) -0.002(2) 0.013(2) 0.006(2)
O2 0.024(3) 0.044(4) 0.026(3) 0.008(3) -0.003(2) -0.008(3)
O3 0.040(4) 0.035(5) 0.053(4) 0.014(3) 0.017(3) 0.014(3)
O4 0.022(3) 0.024(3) 0.025(3) 0.010(2) 0.012(2) 0.007(2)
O5 0.032(3) 0.035(4) 0.027(3) -0.006(3) 0.009(2) -0.005(2)
O6 0.019(2) 0.024(3) 0.020(2) -0.001(4) 0.0080(17) -0.002(4)
O7 0.020(3) 0.033(3) 0.026(3) 0.019(3) 0.012(2) 0.010(2)
O8 0.028(3) 0.036(4) 0.026(3) 0.003(3) 0.020(2) 0.006(3)
O9 0.021(3) 0.025(3) 0.018(3) 0.002(2) 0.008(2) 0.007(2)
O10 0.025(3) 0.045(4) 0.023(3) 0.004(3) 0.006(2) 0.002(3)
N1 0.007(3) 0.023(3) 0.008(3) -0.002(2) -0.003(2) 0.002(2)
N2 0.017(3) 0.014(3) 0.024(4) 0.005(3) 0.009(3) 0.001(3)
C1 0.025(4) 0.021(4) 0.015(4) -0.001(3) 0.008(3) 0.002(3)
C2 0.015(3) 0.017(4) 0.017(4) 0.003(3) 0.001(3) -0.006(3)
C3 0.018(4) 0.028(5) 0.020(4) -0.001(4) 0.005(3) -0.008(3)
C4 0.027(4) 0.032(5) 0.015(4) 0.006(4) 0.005(3) 0.000(4)
C5 0.010(3) 0.029(5) 0.019(4) 0.002(3) -0.002(3) -0.003(3)
C6 0.018(4) 0.032(5) 0.027(5) -0.001(4) 0.008(3) -0.006(4)
C7 0.019(4) 0.013(4) 0.028(4) -0.002(3) 0.009(3) 0.003(3)
C8 0.016(3) 0.017(6) 0.019(3) -0.001(3) 0.008(3) 0.001(3)
C9 0.028(4) 0.021(4) 0.010(4) 0.002(3) 0.008(3) 0.004(3)
C10 0.020(4) 0.025(4) 0.017(4) -0.002(3) 0.010(3) 0.002(3)
C11 0.026(4) 0.022(4) 0.022(4) -0.003(3) 0.015(3) -0.003(3)
C12 0.024(3) 0.033(4) 0.023(4) -0.001(7) 0.010(3) -0.003(7)
C13 0.008(3) 0.021(4) 0.021(4) 0.001(3) 0.008(3) 0.001(3)
C14 0.026(4) 0.027(5) 0.021(4) -0.007(4) 0.012(3) -0.005(3)
C15 0.024(4) 0.030(5) 0.019(4) -0.002(4) 0.006(3) 0.005(4)
C16 0.022(3) 0.024(5) 0.018(3) -0.004(6) 0.008(2) 0.005(5)
C17 0.017(3) 0.024(7) 0.010(3) 0.003(3) 0.004(2) 0.004(3)
C18 0.015(4) 0.019(4) 0.019(4) -0.003(3) 0.004(3) 0.000(3)
C19 0.025(4) 0.024(5) 0.013(4) 0.002(3) 0.003(3) 0.004(3)
C20 0.025(4) 0.021(4) 0.023(4) 0.002(3) 0.011(3) -0.004(4)
C21 0.024(4) 0.020(4) 0.031(5) 0.006(4) 0.014(3) -0.002(3)
C22 0.010(3) 0.017(6) 0.021(4) 0.002(3) -0.001(2) -0.001(3)
O11 0.034(3) 0.034(4) 0.029(3) -0.002(2) 0.012(2) 0.003(2)
O12 0.033(3) 0.042(4) 0.030(3) 0.000(3) 0.016(3) 0.004(3)

loop_
_atom_type_symbol
_atom_type_description
_atom_type_scat_dispersion_real
_atom_type_scat_dispersion_imag
_atom_type_scat_source
C C 0.0033 0.0016 'International Tables Vol C Tables 4.2.6.8 and 6.1.1.4'
H H 0.0000 0.0000 'International Tables Vol C Tables 4.2.6.8 and 6.1.1.4'
O O 0.0106 0.0060 'International Tables Vol C Tables 4.2.6.8 and 6.1.1.4'
N N 0.0061 0.0033 'International Tables Vol C Tables 4.2.6.8 and 6.1.1.4'
Pt Pt -1.7033 8.3905 'International Tables Vol C Tables 4.2.6.8 and 6.1.1.4'
S S 0.1246 0.1234 'International Tables Vol C Tables 4.2.6.8 and 6.1.1.4'

loop_
_geom_angle_atom_site_label_1
_geom_angle_atom_site_label_2
_geom_angle_atom_site_label_3
_geom_angle
N1 Pt1 N2 79.1(2)
N1 Pt1 S2 93.22(17)
N2 Pt1 S2 172.28(18)
N1 Pt1 S1 173.33(16)
N2 Pt1 S1 94.52(17)
S2 Pt1 S1 93.15(7)
C1 S1 Pt1 108.3(3)
C7 S2 Pt1 113.4(3)
C1 O4 C5 113.1(5)
C11 O9 C7 113.1(5)
C17 N1 C13 119.1(6)
C17 N1 Pt1 115.0(5)
C13 N1 Pt1 125.8(5)
C22 N2 C18 118.4(6)
C22 N2 Pt1 127.1(5)
C18 N2 Pt1 114.4(5)
O4 C1 C2 108.4(5)
O4 C1 S1 107.5(5)
C2 C1 S1 111.6(5)
O1 C2 C3 108.0(6)
O1 C2 C1 112.7(5)
C3 C2 C1 110.4(6)
O2 C3 C2 111.8(7)
O2 C3 C4 107.2(6)
C2 C3 C4 110.7(6)
O3 C4 C5 107.9(7)
O3 C4 C3 108.8(7)
C5 C4 C3 110.4(6)
O4 C5 C6 107.2(6)
O4 C5 C4 108.5(6)
C6 C5 C4 110.5(6)
O5 C6 C5 114.4(6)
O9 C7 C8 108.2(5)
O9 C7 S2 109.9(5)
C8 C7 S2 107.4(5)
O6 C8 C9 106.0(5)
O6 C8 C7 111.7(6)
C9 C8 C7 111.6(6)
O7 C9 C10 109.4(6)
O7 C9 C8 110.5(6)
C10 C9 C8 109.3(6)
O8 C10 C9 109.4(6)
O8 C10 C11 112.6(6)
C9 C10 C11 109.7(6)
O9 C11 C10 109.9(6)
O9 C11 C12 108.5(6)
C10 C11 C12 113.8(7)
O10 C12 C11 112.7(10)
N1 C13 C14 121.6(7)
C15 C14 C13 118.1(7)
C14 C15 C16 120.8(8)
C15 C16 C17 118.4(9)
N1 C17 C16 121.7(8)
N1 C17 C18 116.3(6)
C16 C17 C18 122.0(8)
N2 C18 C19 121.5(7)
N2 C18 C17 115.0(6)
C19 C18 C17 123.5(7)
C20 C19 C18 119.8(7)
C19 C20 C21 119.0(7)
C20 C21 C22 118.6(7)
N2 C22 C21 122.7(7)

loop_
_geom_bond_atom_site_label_1
_geom_bond_atom_site_label_2
_geom_bond_distance
Pt1 N1 2.083(5)
Pt1 N2 2.085(6)
Pt1 S2 2.2895(19)
Pt1 S1 2.2956(18)
S1 C1 1.813(8)
S2 C7 1.801(7)
O1 C2 1.434(8)
O2 C3 1.418(8)
O3 C4 1.443(9)
O4 C1 1.457(8)
O4 C5 1.458(9)
O5 C6 1.417(9)
O6 C8 1.412(7)
O7 C9 1.403(8)
O8 C10 1.438(8)
O9 C11 1.442(8)
O9 C7 1.450(8)
O10 C12 1.435(12)
N1 C17 1.340(9)
N1 C13 1.363(9)
N2 C22 1.328(9)
N2 C18 1.372(9)
C1 C2 1.528(10)
C2 C3 1.526(10)
C3 C4 1.548(10)
C4 C5 1.542(10)
C5 C6 1.511(9)
C7 C8 1.560(10)
C8 C9 1.532(9)
C9 C10 1.511(10)
C10 C11 1.533(11)
C11 C12 1.534(10)
C13 C14 1.394(10)
C14 C15 1.372(11)
C15 C16 1.383(14)
C16 C17 1.390(9)
C17 C18 1.479(10)
C18 C19 1.379(10)
C19 C20 1.375(10)
C20 C21 1.392(11)
C21 C22 1.393(10)

loop_
_geom_hbond_atom_site_label_D
_geom_hbond_atom_site_label_H
_geom_hbond_atom_site_label_A
_geom_hbond_distance_DH
_geom_hbond_distance_HA
_geom_hbond_distance_DA
_geom_hbond_angle_DHA
_geom_hbond_site_symmetry_A
O1 H1 S1 0.84 2.79 3.181(6) 110.5 .
O2 H2 O6 0.84 2.52 3.000(8) 117.0 2_645
O5 H4 O11 0.84 2.05 2.888(8) 171.8 1_565
O7 H6 O2 0.84 1.87 2.701(7) 170.0 2_655
O8 H7 O12 0.84 2.04 2.792(7) 149.2 1_655
O10 H8 O12 0.84 2.18 2.829(8) 134.4 1_655

loop_
_geom_torsion_atom_site_label_1
_geom_torsion_atom_site_label_2
_geom_torsion_atom_site_label_3
_geom_torsion_atom_site_label_4
_geom_torsion
N2 Pt1 S1 C1 124.1(3)
S2 Pt1 S1 C1 -55.1(3)
N1 Pt1 S2 C7 134.3(3)
S1 Pt1 S2 C7 -47.6(3)
N2 Pt1 N1 C17 1.3(5)
S2 Pt1 N1 C17 -179.4(5)
N2 Pt1 N1 C13 -177.1(6)
S2 Pt1 N1 C13 2.3(5)
N1 Pt1 N2 C22 -178.7(6)
S1 Pt1 N2 C22 3.2(6)
N1 Pt1 N2 C18 1.0(5)
S1 Pt1 N2 C18 -177.0(5)
C5 O4 C1 C2 -64.2(8)
C5 O4 C1 S1 175.0(5)
Pt1 S1 C1 O4 -85.0(5)
Pt1 S1 C1 C2 156.2(4)
O4 C1 C2 O1 178.9(6)
S1 C1 C2 O1 -62.9(7)
O4 C1 C2 C3 58.0(8)
S1 C1 C2 C3 176.2(5)
O1 C2 C3 O2 63.0(7)
C1 C2 C3 O2 -173.3(6)
O1 C2 C3 C4 -177.5(6)
C1 C2 C3 C4 -53.9(8)
O2 C3 C4 O3 -66.8(8)
C2 C3 C4 O3 171.0(6)
O2 C3 C4 C5 174.9(7)
C2 C3 C4 C5 52.7(9)
C1 O4 C5 C6 -177.8(6)
C1 O4 C5 C4 62.9(7)
O3 C4 C5 O4 -174.3(5)
C3 C4 C5 O4 -55.5(8)
O3 C4 C5 C6 68.5(8)
C3 C4 C5 C6 -172.7(7)
O4 C5 C6 O5 67.3(8)
C4 C5 C6 O5 -174.7(7)
C11 O9 C7 C8 -59.7(8)
C11 O9 C7 S2 -176.7(5)
Pt1 S2 C7 O9 -95.6(5)
Pt1 S2 C7 C8 146.9(4)
O9 C7 C8 O6 173.5(6)
S2 C7 C8 O6 -68.0(7)
O9 C7 C8 C9 55.0(8)
S2 C7 C8 C9 173.6(5)
O6 C8 C9 O7 63.2(8)
C7 C8 C9 O7 -174.9(6)
O6 C8 C9 C10 -176.3(7)
C7 C8 C9 C10 -54.5(8)
O7 C9 C10 O8 -59.3(8)
C8 C9 C10 O8 179.6(6)
O7 C9 C10 C11 176.7(6)
C8 C9 C10 C11 55.7(8)
C7 O9 C11 C10 63.0(8)
C7 O9 C11 C12 -172.0(7)
O8 C10 C11 O9 178.3(5)
C9 C10 C11 O9 -59.6(8)
O8 C10 C11 C12 56.4(9)
C9 C10 C11 C12 178.5(7)
O9 C11 C12 O10 -67.2(8)
C10 C11 C12 O10 55.5(8)
C17 N1 C13 C14 3.9(10)
Pt1 N1 C13 C14 -177.8(5)
N1 C13 C14 C15 0.2(11)
C13 C14 C15 C16 -3.2(12)
C14 C15 C16 C17 2.0(13)
C13 N1 C17 C16 -5.2(10)
Pt1 N1 C17 C16 176.3(6)
C13 N1 C17 C18 175.3(6)
Pt1 N1 C17 C18 -3.2(8)
C15 C16 C17 N1 2.3(12)
C15 C16 C17 C18 -178.2(7)
C22 N2 C18 C19 -1.0(10)
Pt1 N2 C18 C19 179.2(5)
C22 N2 C18 C17 176.8(6)
Pt1 N2 C18 C17 -3.0(8)
N1 C17 C18 N2 4.1(9)
C16 C17 C18 N2 -175.4(7)
N1 C17 C18 C19 -178.1(6)
C16 C17 C18 C19 2.4(12)
N2 C18 C19 C20 0.9(11)
C17 C18 C19 C20 -176.7(7)
C18 C19 C20 C21 0.2(11)
C19 C20 C21 C22 -1.2(11)
C18 N2 C22 C21 0.0(11)
Pt1 N2 C22 C21 179.7(5)
C20 C21 C22 N2 1.1(11)
